data_1505779
loop_
_publ_author_name
'Chen, Hsuan-Ying'
'Tang, Hui-Yi'
'Lin, Chu-Chieh'

_publ_section_title
;
 Ring-Opening Polymerization of Lactides Initiated by Zinc Alkoxides
 Derived from NNO-Tridentate Ligands
;
_journal_coden_ASTM MAMOBX
_journal_issue 11
_journal_name_full Macromolecules
_journal_page_first 3745
_journal_page_last 3752
_journal_paper_doi 10.1021/ma060471r
_journal_volume 39
_journal_year 2006
_chemical_formula_sum 'C22.33 H24.33 Cl N2 O2 Zn'
_chemical_formula_weight 453.59
_space_group_IT_number 148
_symmetry_cell_setting rhombohedral
_symmetry_space_group_name_Hall '-R 3'
_symmetry_space_group_name_H-M 'R -3 :H'
_atom_sites_solution_hydrogens geom
_atom_sites_solution_primary direct
_atom_sites_solution_secondary difmap
_audit_creation_method SHELXL-97
_cell_angle_alpha 90.00
_cell_angle_beta 90.00
_cell_angle_gamma 120.00
_cell_formula_units_Z 18
_cell_length_a 22.6716(19)
_cell_length_b 22.6716(19)
_cell_length_c 21.944(3)
_cell_measurement_reflns_used 6879
_cell_measurement_temperature 293(2)
_cell_measurement_theta_max 25.963
_cell_measurement_theta_min 2.282
_cell_volume 9768.1(18)
_computing_cell_refinement 'Bruker SMART'
_computing_data_collection 'Bruker SMART'
_computing_data_reduction 'Bruker SHELXTL'
_computing_molecular_graphics 'Bruker SHELXTL'
_computing_publication_material 'Bruker SHELXTL'
_computing_structure_refinement 'SHELXL-97 (Sheldrick, 1997)'
_computing_structure_solution 'SHELXS-97 (Sheldrick, 1990)'
_diffrn_ambient_temperature 293(2)
_diffrn_measured_fraction_theta_full 0.999
_diffrn_measured_fraction_theta_max 0.999
_diffrn_measurement_device_type 'CCD area detector'
_diffrn_measurement_method 'phi and omega scans'
_diffrn_radiation_monochromator graphite
_diffrn_radiation_source 'fine-focus sealed tube'
_diffrn_radiation_type MoK\a
_diffrn_radiation_wavelength 0.71073
_diffrn_reflns_av_R_equivalents 0.0813
_diffrn_reflns_av_sigmaI/netI 0.0490
_diffrn_reflns_limit_h_max 27
_diffrn_reflns_limit_h_min -23
_diffrn_reflns_limit_k_max 27
_diffrn_reflns_limit_k_min -27
_diffrn_reflns_limit_l_max 20
_diffrn_reflns_limit_l_min -27
_diffrn_reflns_number 18438
_diffrn_reflns_theta_full 26.08
_diffrn_reflns_theta_max 26.08
_diffrn_reflns_theta_min 1.80
_exptl_absorpt_coefficient_mu 1.274
_exptl_absorpt_correction_T_max 1.0000
_exptl_absorpt_correction_T_min 0.0918
_exptl_absorpt_correction_type SADABS
_exptl_crystal_colour yellow
_exptl_crystal_density_diffrn 1.388
_exptl_crystal_density_method 'not measured'
_exptl_crystal_description paralleliped
_exptl_crystal_F_000 4236
_exptl_crystal_size_max 0.68
_exptl_crystal_size_mid 0.35
_exptl_crystal_size_min 0.29
_refine_diff_density_max 0.760
_refine_diff_density_min -0.497
_refine_diff_density_rms 0.083
_refine_ls_extinction_method none
_refine_ls_goodness_of_fit_ref 1.095
_refine_ls_hydrogen_treatment mixed
_refine_ls_matrix_type full
_refine_ls_number_parameters 267
_refine_ls_number_reflns 4298
_refine_ls_number_restraints 0
_refine_ls_restrained_S_all 1.095
_refine_ls_R_factor_all 0.0724
_refine_ls_R_factor_gt 0.0517
_refine_ls_shift/su_max 0.000
_refine_ls_shift/su_mean 0.000
_refine_ls_structure_factor_coef Fsqd
_refine_ls_weighting_details 'calc w=1/[\s^2^(Fo^2^)+(0.1000P)^2^+0.0000P] where P=(Fo^2^+2Fc^2^)/3'
_refine_ls_weighting_scheme calc
_refine_ls_wR_factor_gt 0.1431
_refine_ls_wR_factor_ref 0.1622
_reflns_number_gt 3176
_reflns_number_total 4298
_reflns_threshold_expression >2sigma(I)
_cod_data_source_file ma060471rsi20060302_085835.cif
_cod_data_source_block 2b
_cod_depositor_comments
;
The following automatic conversions were performed:

'_symmetry_cell_setting' value 'Rhombohedral' changed to
'rhombohedral' according to
/home/saulius/struct/CIF-dictionaries/cif_core.dic dictionary named
'cif_core.dic' version 2.4.1 from 2010-06-29.

Automatic conversion script
Id: cif_fix_values 1715 2011-07-08 13:25:40Z adriana 

 Updated bibliographic information.

 Antanas Vaitkus,
 2019-10-09
;
_cod_original_cell_volume 9768.2(17)
_cod_original_sg_symbol_H-M R-3
_cod_database_code 1505779

loop_
_symmetry_equiv_pos_as_xyz
'x, y, z'
'-y, x-y, z'
'-x+y, -x, z'
'x+2/3, y+1/3, z+1/3'
'-y+2/3, x-y+1/3, z+1/3'
'-x+y+2/3, -x+1/3, z+1/3'
'x+1/3, y+2/3, z+2/3'
'-y+1/3, x-y+2/3, z+2/3'
'-x+y+1/3, -x+2/3, z+2/3'
'-x, -y, -z'
'y, -x+y, -z'
'x-y, x, -z'
'-x+2/3, -y+1/3, -z+1/3'
'y+2/3, -x+y+1/3, -z+1/3'
'x-y+2/3, x+1/3, -z+1/3'
'-x+1/3, -y+2/3, -z+2/3'
'y+1/3, -x+y+2/3, -z+2/3'
'x-y+1/3, x+2/3, -z+2/3'

loop_
_atom_site_label
_atom_site_type_symbol
_atom_site_fract_x
_atom_site_fract_y
_atom_site_fract_z
_atom_site_U_iso_or_equiv
_atom_site_adp_type
_atom_site_occupancy
_atom_site_symmetry_multiplicity
_atom_site_calc_flag
_atom_site_refinement_flags
Zn1 Zn 0.317571(18) 0.097987(17) 0.190794(16) 0.04312(18) Uani 1 1 d .
Cl1 Cl 0.0658(7) 0.0037(6) 0.4691(4) 0.363(7) Uani 0.50 1 d P
Cl2 Cl 0.0573(6) 0.0262(12) 0.0531(5) 0.376(8) Uani 0.50 1 d P
O1 O 0.21466(11) 0.04370(12) 0.19215(11) 0.0536(6) Uani 1 1 d .
O2 O 0.32061(11) 0.14331(11) 0.11051(9) 0.0469(5) Uani 1 1 d .
N1 N 0.41351(15) 0.09311(16) 0.16489(14) 0.0584(8) Uani 1 1 d .
N2 N 0.31322(14) 0.02642(14) 0.25174(13) 0.0512(7) Uani 1 1 d .
C1 C 0.4727(2) 0.1559(2) 0.1881(3) 0.0861(15) Uani 1 1 d .
H1A H 0.5138 0.1557 0.1780 0.129 Uiso 1 1 calc R
H1B H 0.4693 0.1579 0.2316 0.129 Uiso 1 1 calc R
H1C H 0.4736 0.1948 0.1699 0.129 Uiso 1 1 calc R
C2 C 0.4190(3) 0.0858(3) 0.0997(2) 0.0935(16) Uani 1 1 d .
H2A H 0.4597 0.0841 0.0913 0.140 Uiso 1 1 calc R
H2B H 0.4209 0.1240 0.0789 0.140 Uiso 1 1 calc R
H2C H 0.3801 0.0445 0.0859 0.140 Uiso 1 1 calc R
C3 C 0.40737(19) 0.03297(19) 0.19727(18) 0.0604(9) Uani 1 1 d .
H3A H 0.4521 0.0375 0.2014 0.073 Uiso 1 1 calc R
H3B H 0.3790 -0.0078 0.1737 0.073 Uiso 1 1 calc R
C4 C 0.37677(19) 0.0264(2) 0.25880(18) 0.0617(10) Uani 1 1 d .
H4A H 0.3685 -0.0156 0.2779 0.074 Uiso 1 1 calc R
H4B H 0.4077 0.0642 0.2844 0.074 Uiso 1 1 calc R
C5 C 0.26130(19) -0.01697(19) 0.28218(16) 0.0563(9) Uani 1 1 d .
H5A H 0.2682 -0.0450 0.3086 0.068 Uiso 1 1 calc R
C6 C 0.19385(17) -0.02689(17) 0.27989(16) 0.0525(8) Uani 1 1 d .
C7 C 0.1445(2) -0.0705(2) 0.32514(18) 0.0648(10) Uani 1 1 d .
C8 C 0.1596(3) -0.0994(3) 0.3751(3) 0.1051(19) Uani 1 1 d .
H8A H 0.2043 -0.0898 0.3801 0.126 Uiso 1 1 calc R
C9 C 0.1121(4) -0.1408(4) 0.4168(3) 0.133(2) Uani 1 1 d .
H9A H 0.1248 -0.1582 0.4494 0.159 Uiso 1 1 calc R
C10 C 0.0451(4) -0.1566(3) 0.4104(3) 0.122(2) Uani 1 1 d .
H10A H 0.0122 -0.1861 0.4378 0.146 Uiso 1 1 calc R
C11 C 0.0279(3) -0.1290(3) 0.3642(3) 0.0959(16) Uani 1 1 d .
H11A H -0.0170 -0.1387 0.3610 0.115 Uiso 1 1 calc R
C12 C 0.0762(2) -0.08525(19) 0.3202(2) 0.0702(11) Uani 1 1 d .
C13 C 0.0582(2) -0.0573(2) 0.2717(2) 0.0751(12) Uani 1 1 d .
H13A H 0.0132 -0.0674 0.2681 0.090 Uiso 1 1 calc R
C14 C 0.10429(19) -0.01613(19) 0.23007(19) 0.0638(10) Uani 1 1 d .
H14A H 0.0899 0.0007 0.1982 0.077 Uiso 1 1 calc R
C15 C 0.17448(17) 0.00251(16) 0.23325(15) 0.0478(8) Uani 1 1 d .
C16 C 0.2792(2) 0.10817(18) 0.06078(15) 0.0548(8) Uani 1 1 d .
H16A H 0.2320 0.0922 0.0714 0.066 Uiso 1 1 calc R
H16B H 0.2836 0.0685 0.0524 0.066 Uiso 1 1 calc R
C17 C 0.2967(2) 0.15104(19) 0.00410(14) 0.0568(9) Uani 1 1 d .
C18 C 0.2447(3) 0.1462(3) -0.0331(2) 0.0912(16) Uani 1 1 d .
H18A H 0.1995 0.1168 -0.0226 0.109 Uiso 1 1 calc R
C19 C 0.2595(5) 0.1843(4) -0.0852(3) 0.130(3) Uani 1 1 d .
H19A H 0.2241 0.1813 -0.1090 0.156 Uiso 1 1 calc R
C20 C 0.3246(6) 0.2263(4) -0.1027(2) 0.140(4) Uani 1 1 d .
H20A H 0.3340 0.2508 -0.1389 0.169 Uiso 1 1 calc R
C21 C 0.3773(4) 0.2324(3) -0.0664(3) 0.116(2) Uani 1 1 d .
H21A H 0.4223 0.2619 -0.0773 0.140 Uiso 1 1 calc R
C22 C 0.3622(3) 0.1940(2) -0.01314(18) 0.0742(12) Uani 1 1 d .
H22A H 0.3976 0.1979 0.0111 0.089 Uiso 1 1 calc R
C23 C 0.0000 0.0000 0.4280(10) 0.107(6) Uani 0.50 3 d SP
H23A H 0.0000 0.0000 0.3829 0.128 Uiso 0.50 3 d SP
C24 C 0.0000 0.0000 0.0000 0.54(7) Uani 1 6 d S
H24A H 0.0000 0.0000 -0.0438 0.645 Uiso 0.50 3 d SP

loop_
_atom_site_aniso_label
_atom_site_aniso_U_11
_atom_site_aniso_U_22
_atom_site_aniso_U_33
_atom_site_aniso_U_23
_atom_site_aniso_U_13
_atom_site_aniso_U_12
Zn1 0.0522(3) 0.0460(3) 0.0338(3) 0.00123(14) -0.00305(14) 0.02657(18)
Cl1 0.58(2) 0.254(9) 0.262(11) -0.034(9) 0.006(11) 0.212(15)
Cl2 0.294(11) 0.47(2) 0.283(15) -0.039(14) 0.006(10) 0.131(19)
O1 0.0526(13) 0.0575(14) 0.0490(14) 0.0037(11) -0.0094(11) 0.0263(11)
O2 0.0584(13) 0.0517(12) 0.0301(11) -0.0014(9) -0.0068(9) 0.0272(11)
N1 0.0640(18) 0.0672(19) 0.0552(19) 0.0138(14) 0.0100(14) 0.0413(16)
N2 0.0544(16) 0.0549(16) 0.0484(16) 0.0099(12) -0.0015(13) 0.0305(14)
C1 0.057(2) 0.064(2) 0.135(5) 0.020(3) 0.015(3) 0.029(2)
C2 0.115(4) 0.144(5) 0.062(3) 0.025(3) 0.032(3) 0.096(4)
C3 0.058(2) 0.061(2) 0.074(3) 0.0040(18) -0.0009(18) 0.0386(19)
C4 0.057(2) 0.070(2) 0.065(2) 0.0189(19) -0.0020(17) 0.0368(18)
C5 0.063(2) 0.062(2) 0.048(2) 0.0129(16) -0.0010(16) 0.0349(18)
C6 0.0552(19) 0.0544(19) 0.047(2) 0.0044(15) 0.0031(15) 0.0271(16)
C7 0.066(2) 0.060(2) 0.061(2) 0.0078(18) 0.0127(18) 0.0264(18)
C8 0.089(3) 0.123(4) 0.091(4) 0.055(3) 0.026(3) 0.044(3)
C9 0.120(5) 0.147(6) 0.110(5) 0.064(4) 0.038(4) 0.051(4)
C10 0.116(5) 0.118(5) 0.098(5) 0.030(4) 0.044(4) 0.033(4)
C11 0.073(3) 0.088(3) 0.106(4) -0.006(3) 0.034(3) 0.025(3)
C12 0.061(2) 0.055(2) 0.081(3) -0.002(2) 0.017(2) 0.0190(18)
C13 0.049(2) 0.069(3) 0.101(4) -0.014(2) 0.002(2) 0.024(2)
C14 0.057(2) 0.065(2) 0.071(3) -0.0045(19) -0.0104(19) 0.0322(19)
C15 0.0532(18) 0.0408(16) 0.0473(19) -0.0098(14) -0.0039(14) 0.0218(14)
C16 0.068(2) 0.059(2) 0.0346(17) -0.0079(14) -0.0098(15) 0.0301(18)
C17 0.091(3) 0.066(2) 0.0318(17) -0.0070(15) -0.0093(17) 0.052(2)
C18 0.140(4) 0.134(4) 0.051(2) -0.023(3) -0.027(3) 0.107(4)
C19 0.265(10) 0.200(8) 0.041(3) -0.021(4) -0.033(4) 0.202(8)
C20 0.338(12) 0.140(6) 0.032(3) 0.010(3) 0.012(5) 0.185(8)
C21 0.207(7) 0.072(3) 0.063(3) 0.017(2) 0.048(4) 0.064(4)
C22 0.116(4) 0.066(2) 0.043(2) 0.0055(18) 0.006(2) 0.047(3)
C23 0.124(10) 0.124(10) 0.073(13) 0.000 0.000 0.062(5)
C24 0.68(14) 0.68(14) 0.25(11) 0.000 0.000 0.34(7)

loop_
_atom_type_symbol
_atom_type_description
_atom_type_scat_dispersion_real
_atom_type_scat_dispersion_imag
_atom_type_scat_source
C C 0.0033 0.0016 'International Tables Vol C Tables 4.2.6.8 and 6.1.1.4'
H H 0.0000 0.0000 'International Tables Vol C Tables 4.2.6.8 and 6.1.1.4'
N N 0.0061 0.0033 'International Tables Vol C Tables 4.2.6.8 and 6.1.1.4'
O O 0.0106 0.0060 'International Tables Vol C Tables 4.2.6.8 and 6.1.1.4'
Cl Cl 0.1484 0.1585 'International Tables Vol C Tables 4.2.6.8 and 6.1.1.4'
Zn Zn 0.2839 1.4301 'International Tables Vol C Tables 4.2.6.8 and 6.1.1.4'

loop_
_geom_angle_atom_site_label_1
_geom_angle_atom_site_label_2
_geom_angle_atom_site_label_3
_geom_angle
_geom_angle_site_symmetry_1
_geom_angle_site_symmetry_3
O2 Zn1 O1 107.79(9) 13 .
O2 Zn1 O2 82.15(9) 13 .
O1 Zn1 O2 93.31(9) . .
O2 Zn1 N2 117.40(10) 13 .
O1 Zn1 N2 85.70(10) . .
O2 Zn1 N2 159.78(10) . .
O2 Zn1 N1 108.66(10) 13 .
O1 Zn1 N1 143.54(11) . .
O2 Zn1 N1 90.94(10) . .
N2 Zn1 N1 78.32(10) . .
O2 Zn1 Zn1 41.62(6) 13 13
O1 Zn1 Zn1 103.84(7) . 13
O2 Zn1 Zn1 40.53(6) . 13
N2 Zn1 Zn1 158.61(8) . 13
N1 Zn1 Zn1 102.76(7) . 13
C23 Cl1 Cl1 92.8(7) . 11_556
C23 Cl1 Cl1 92.8(7) . 12_556
Cl1 Cl1 Cl1 78.5(7) 11_556 12_556
C24 Cl2 Cl2 53.0(3) . 3
C24 Cl2 Cl2 53.0(3) . 2
Cl2 Cl2 Cl2 60.000(2) 3 2
C15 O1 Zn1 129.3(2) . .
C16 O2 Zn1 130.5(2) . 13
C16 O2 Zn1 123.2(2) . .
Zn1 O2 Zn1 97.85(9) 13 .
C2 N1 C1 111.2(4) . .
C2 N1 C3 110.0(3) . .
C1 N1 C3 110.1(3) . .
C2 N1 Zn1 112.7(3) . .
C1 N1 Zn1 107.1(2) . .
C3 N1 Zn1 105.6(2) . .
C5 N2 C4 118.4(3) . .
C5 N2 Zn1 127.2(2) . .
C4 N2 Zn1 114.3(2) . .
N1 C3 C4 110.6(3) . .
N2 C4 C3 108.4(3) . .
N2 C5 C6 127.0(3) . .
C15 C6 C5 120.9(3) . .
C15 C6 C7 120.2(3) . .
C5 C6 C7 118.8(3) . .
C8 C7 C12 116.3(4) . .
C8 C7 C6 124.5(4) . .
C12 C7 C6 119.1(4) . .
C9 C8 C7 123.4(6) . .
C8 C9 C10 119.8(6) . .
C11 C10 C9 119.5(5) . .
C10 C11 C12 122.2(5) . .
C13 C12 C7 119.0(4) . .
C13 C12 C11 122.3(5) . .
C7 C12 C11 118.8(5) . .
C14 C13 C12 121.9(4) . .
C13 C14 C15 122.2(4) . .
O1 C15 C6 125.2(3) . .
O1 C15 C14 117.3(3) . .
C6 C15 C14 117.4(3) . .
O2 C16 C17 113.1(3) . .
C22 C17 C18 118.1(4) . .
C22 C17 C16 122.3(3) . .
C18 C17 C16 119.6(4) . .
C19 C18 C17 120.6(6) . .
C20 C19 C18 121.3(6) . .
C19 C20 C21 119.3(5) . .
C20 C21 C22 119.4(7) . .
C17 C22 C21 121.3(5) . .
Cl1 C23 Cl1 94.8(10) 2 3
Cl1 C23 Cl1 94.8(10) 2 .
Cl1 C23 Cl1 94.8(10) 3 .
Cl2 C24 Cl2 106.0(7) 11 .
Cl2 C24 Cl2 74.0(7) 11 10
Cl2 C24 Cl2 180.0(9) . 10
Cl2 C24 Cl2 180.0(9) 11 2
Cl2 C24 Cl2 74.0(7) . 2
Cl2 C24 Cl2 106.0(7) 10 2
Cl2 C24 Cl2 74.0(7) 11 12
Cl2 C24 Cl2 106.0(7) . 12
Cl2 C24 Cl2 74.0(7) 10 12
Cl2 C24 Cl2 106.0(7) 2 12
Cl2 C24 Cl2 106.0(7) 11 3
Cl2 C24 Cl2 74.0(7) . 3
Cl2 C24 Cl2 106.0(7) 10 3
Cl2 C24 Cl2 74.0(7) 2 3
Cl2 C24 Cl2 180(2) 12 3

loop_
_geom_bond_atom_site_label_1
_geom_bond_atom_site_label_2
_geom_bond_distance
_geom_bond_site_symmetry_2
Zn1 O2 1.979(2) 13
Zn1 O1 2.022(2) .
Zn1 O2 2.023(2) .
Zn1 N2 2.067(3) .
Zn1 N1 2.304(3) .
Zn1 Zn1 3.0174(7) 13
Cl1 C23 1.709(15) .
Cl1 Cl1 1.987(14) 11_556
Cl1 Cl1 1.987(14) 12_556
Cl2 C24 1.621(11) .
Cl2 Cl2 1.95(2) 3
Cl2 Cl2 1.95(2) 2
O1 C15 1.290(4) .
O2 C16 1.400(4) .
O2 Zn1 1.979(2) 13
N1 C2 1.452(5) .
N1 C1 1.475(5) .
N1 C3 1.481(4) .
N2 C5 1.281(4) .
N2 C4 1.449(4) .
C3 C4 1.491(5) .
C5 C6 1.431(5) .
C6 C15 1.406(5) .
C6 C7 1.453(5) .
C7 C8 1.404(6) .
C7 C12 1.416(6) .
C8 C9 1.367(7) .
C9 C10 1.381(9) .
C10 C11 1.348(8) .
C11 C12 1.425(6) .
C12 C13 1.398(6) .
C13 C14 1.351(6) .
C14 C15 1.430(5) .
C16 C17 1.504(5) .
C17 C22 1.360(6) .
C17 C18 1.393(5) .
C18 C19 1.369(9) .
C19 C20 1.352(11) .
C20 C21 1.384(12) .
C21 C22 1.393(6) .
C23 Cl1 1.709(15) 2
C23 Cl1 1.709(15) 3
C24 Cl2 1.621(11) 11
C24 Cl2 1.621(11) 10
C24 Cl2 1.621(11) 2
C24 Cl2 1.621(11) 12
C24 Cl2 1.621(11) 3
